data_2215123
loop_
_publ_author_name
'Venkatesha R. Hathwar'
'P. Manivel'
'F. Nawaz Khan'
'T. N. Guru Row'

_publ_section_title
;
 3-Butyl-1<i>H</i>-isochromen-1-one
;
_journal_coeditor_code HB2496
_journal_issue 9
_journal_name_full 'Acta Crystallographica Section E'
_journal_page_first o3707
_journal_page_last o3707
_journal_paper_doi 10.1107/S1600536807037671
_journal_volume 63
_journal_year 2007
_chemical_formula_iupac 'C13 H14 O2'
_chemical_formula_moiety 'C13 H14 O2'
_chemical_formula_structural 'C13 H14 O2'
_chemical_formula_sum 'C13 H14 O2'
_chemical_formula_weight 202.24
_chemical_name_systematic
;
3-Butyl-1H-isochromen-1-one
;
_space_group_IT_number 14
_symmetry_cell_setting monoclinic
_symmetry_space_group_name_Hall '-P 2ybc'
_symmetry_space_group_name_H-M 'P 1 21/c 1'
_atom_sites_solution_hydrogens difmap
_atom_sites_solution_primary direct
_atom_sites_solution_secondary difmap
_cell_angle_alpha 90
_cell_angle_beta 95.963(2)
_cell_angle_gamma 90
_cell_formula_units_Z 4
_cell_length_a 8.3929(12)
_cell_length_b 14.862(2)
_cell_length_c 8.8880(12)
_cell_measurement_reflns_used 1190
_cell_measurement_temperature 290(2)
_cell_measurement_theta_max 24.36
_cell_measurement_theta_min 2.54
_cell_volume 1102.6(3)
_computing_cell_refinement 'SAINT (Bruker, 2004)'
_computing_data_collection 'SMART (Bruker, 2004)'
_computing_data_reduction SAINT
_computing_molecular_graphics 'ORTEP-3 (Farrugia, 1999) and CAMERON (Watkin <i>et al.</i>,  1993)'
_computing_publication_material 'PLATON (Spek, 2003)'
_computing_structure_refinement 'SHELXL97 (Sheldrick, 1997)'
_computing_structure_solution 'SHELXTL (Bruker, 2000)'
_diffrn_ambient_temperature 290(2)
_diffrn_measured_fraction_theta_full 0.996
_diffrn_measured_fraction_theta_max 0.996
_diffrn_measurement_device_type 'Bruker SMART CCD area-detector'
_diffrn_measurement_method '\f and \w'
_diffrn_radiation_monochromator graphite
_diffrn_radiation_source 'fine-focus sealed tube'
_diffrn_radiation_type MoK\a
_diffrn_radiation_wavelength 0.71073
_diffrn_reflns_av_R_equivalents 0.0403
_diffrn_reflns_av_sigmaI/netI 0.0434
_diffrn_reflns_limit_h_max 10
_diffrn_reflns_limit_h_min -10
_diffrn_reflns_limit_k_max 16
_diffrn_reflns_limit_k_min -18
_diffrn_reflns_limit_l_max 10
_diffrn_reflns_limit_l_min -10
_diffrn_reflns_number 8442
_diffrn_reflns_reduction_process
;
;
_diffrn_reflns_theta_full 25.97
_diffrn_reflns_theta_max 25.97
_diffrn_reflns_theta_min 2.44
_diffrn_standards_number 0
_exptl_absorpt_coefficient_mu 0.081
_exptl_absorpt_correction_T_max 0.9761
_exptl_absorpt_correction_T_min 0.9272
_exptl_absorpt_correction_type multi-scan
_exptl_absorpt_process_details '(SADABS; Sheldrick, 1996)'
_exptl_crystal_colour colourless
_exptl_crystal_density_diffrn 1.218
_exptl_crystal_density_method 'Not Measured'
_exptl_crystal_description block
_exptl_crystal_F_000 432
_exptl_crystal_size_max 0.47
_exptl_crystal_size_mid 0.42
_exptl_crystal_size_min 0.30
_refine_diff_density_max 0.140
_refine_diff_density_min -0.137
_refine_ls_extinction_method none
_refine_ls_goodness_of_fit_ref 0.930
_refine_ls_hydrogen_treatment mixed
_refine_ls_matrix_type full
_refine_ls_number_parameters 192
_refine_ls_number_reflns 2161
_refine_ls_number_restraints 0
_refine_ls_restrained_S_all 0.930
_refine_ls_R_factor_all 0.1015
_refine_ls_R_factor_gt 0.0432
_refine_ls_shift/su_max 0.000
_refine_ls_shift/su_mean 0.000
_refine_ls_structure_factor_coef Fsqd
_refine_ls_weighting_details 'calc w=1/[\s^2^(Fo^2^)+(0.0452P)^2^] where P=(Fo^2^+2Fc^2^)/3'
_refine_ls_weighting_scheme calc
_refine_ls_wR_factor_gt 0.0858
_refine_ls_wR_factor_ref 0.1008
_reflns_number_gt 1201
_reflns_number_total 2161
_reflns_threshold_expression I>2\s(I)
_cod_data_source_file hb2496.cif
_cod_data_source_block I
_cod_original_sg_symbol_H-M 'P 21/c'
_cod_database_code 2215123
_cod_database_fobs_code 2215123

loop_
_symmetry_equiv_pos_as_xyz
'x, y, z'
'-x, y+1/2, -z+1/2'
'-x, -y, -z'
'x, -y-1/2, z-1/2'

loop_
_atom_site_type_symbol
_atom_site_label
_atom_site_fract_x
_atom_site_fract_y
_atom_site_fract_z
_atom_site_U_iso_or_equiv
_atom_site_adp_type
_atom_site_calc_flag
_atom_site_occupancy
O O1 0.16015(18) 0.09619(8) -0.34990(14) 0.0868(5) Uani d 1
O O2 0.27788(14) 0.10418(7) -0.11803(13) 0.0600(4) Uani d 1
C C1 0.1839(2) 0.05878(12) -0.2290(2) 0.0596(5) Uani d 1
C C2 0.12493(18) -0.02983(11) -0.19035(17) 0.0492(4) Uani d 1
C C3 0.0271(2) -0.07876(14) -0.2979(2) 0.0599(5) Uani d 1
C C4 -0.0265(2) -0.16201(14) -0.2621(2) 0.0628(5) Uani d 1
C C5 0.0146(2) -0.19757(14) -0.1198(2) 0.0622(5) Uani d 1
C C6 0.1090(2) -0.15013(12) -0.0126(2) 0.0573(5) Uani d 1
C C7 0.16625(18) -0.06484(10) -0.04574(17) 0.0457(4) Uani d 1
C C8 0.2651(2) -0.01165(11) 0.06149(19) 0.0511(4) Uani d 1
C C9 0.31617(19) 0.06910(11) 0.02615(18) 0.0501(4) Uani d 1
C C10 0.4163(2) 0.13379(13) 0.1222(2) 0.0567(5) Uani d 1
C C11 0.4656(2) 0.10221(13) 0.2824(2) 0.0575(5) Uani d 1
C C12 0.5681(3) 0.16981(14) 0.3760(2) 0.0677(6) Uani d 1
C C13 0.6172(4) 0.13693(19) 0.5347(3) 0.0868(7) Uani d 1
H H3 0.0023(19) -0.0544(11) -0.398(2) 0.071(5) Uiso d 1
H H4 -0.0935(19) -0.1958(11) -0.3365(17) 0.065(5) Uiso d 1
H H5 -0.024(2) -0.2557(12) -0.0998(17) 0.073(6) Uiso d 1
H H6 0.1368(19) -0.1730(11) 0.0846(18) 0.063(5) Uiso d 1
H H8 0.2914(16) -0.0350(10) 0.1603(16) 0.052(4) Uiso d 1
H H10A 0.3558(18) 0.1912(11) 0.1235(16) 0.061(5) Uiso d 1
H H10B 0.514(2) 0.1494(10) 0.0729(17) 0.070(5) Uiso d 1
H H11A 0.370(2) 0.0877(10) 0.3357(17) 0.063(5) Uiso d 1
H H11B 0.5267(18) 0.0431(11) 0.2821(16) 0.062(5) Uiso d 1
H H12A 0.509(2) 0.2228(13) 0.3777(19) 0.079(6) Uiso d 1
H H12B 0.662(2) 0.1838(12) 0.3201(19) 0.081(6) Uiso d 1
H H13A 0.524(3) 0.1253(14) 0.587(3) 0.116(9) Uiso d 1
H H13B 0.676(3) 0.0771(15) 0.535(2) 0.106(8) Uiso d 1
H H13C 0.680(2) 0.1827(14) 0.593(2) 0.091(7) Uiso d 1

loop_
_atom_site_aniso_label
_atom_site_aniso_U_11
_atom_site_aniso_U_22
_atom_site_aniso_U_33
_atom_site_aniso_U_12
_atom_site_aniso_U_13
_atom_site_aniso_U_23
O1 0.1246(13) 0.0719(9) 0.0602(9) 0.0015(8) -0.0084(8) 0.0199(7)
O2 0.0741(9) 0.0484(7) 0.0573(7) 0.0005(6) 0.0059(6) 0.0082(6)
C1 0.0697(13) 0.0549(12) 0.0532(11) 0.0105(9) 0.0025(9) 0.0017(9)
C2 0.0501(11) 0.0473(11) 0.0502(10) 0.0110(8) 0.0055(8) -0.0014(8)
C3 0.0623(12) 0.0676(14) 0.0493(12) 0.0100(10) 0.0035(9) -0.0040(10)
C4 0.0615(13) 0.0656(14) 0.0605(12) -0.0002(10) 0.0036(10) -0.0188(11)
C5 0.0647(13) 0.0522(12) 0.0706(13) -0.0034(10) 0.0102(10) -0.0076(11)
C6 0.0650(12) 0.0506(12) 0.0558(12) -0.0003(9) 0.0040(9) 0.0029(9)
C7 0.0450(10) 0.0431(10) 0.0490(10) 0.0073(8) 0.0054(8) -0.0013(8)
C8 0.0572(11) 0.0499(11) 0.0457(10) 0.0032(9) 0.0034(8) 0.0067(8)
C9 0.0522(11) 0.0480(11) 0.0505(10) 0.0050(8) 0.0068(8) 0.0015(8)
C10 0.0556(12) 0.0474(11) 0.0674(12) 0.0015(10) 0.0077(10) -0.0006(9)
C11 0.0537(12) 0.0542(12) 0.0641(12) -0.0035(10) 0.0031(10) -0.0026(9)
C12 0.0726(15) 0.0592(14) 0.0701(14) -0.0040(12) 0.0012(12) -0.0074(10)
C13 0.103(2) 0.0798(18) 0.0735(16) -0.0185(17) -0.0112(15) -0.0058(13)

loop_
_atom_type_symbol
_atom_type_description
_atom_type_scat_dispersion_real
_atom_type_scat_dispersion_imag
_atom_type_scat_source
O O 0.0106 0.0060 'International Tables Vol C Tables 4.2.6.8 and 6.1.1.4'
H H 0.0000 0.0000 'International Tables Vol C Tables 4.2.6.8 and 6.1.1.4'
C C 0.0033 0.0016 'International Tables Vol C Tables 4.2.6.8 and 6.1.1.4'

loop_
_geom_angle_atom_site_label_1
_geom_angle_atom_site_label_2
_geom_angle_atom_site_label_3
_geom_angle
_geom_angle_publ_flag
C1 O2 C9 122.55(13) n
O1 C1 O2 116.22(16) n
O1 C1 C2 126.57(17) n
O2 C1 C2 117.21(15) n
C7 C2 C3 120.52(16) ?
C7 C2 C1 119.65(15) ?
C3 C2 C1 119.83(16) ?
C4 C3 C2 119.74(18) ?
C4 C3 H3 120.8(10) ?
C2 C3 H3 119.4(10) ?
C3 C4 C5 120.2(2) ?
C3 C4 H4 119.7(9) ?
C5 C4 H4 120.1(9) ?
C6 C5 C4 120.8(2) ?
C6 C5 H5 121.7(10) ?
C4 C5 H5 117.6(10) ?
C5 C6 C7 120.44(18) ?
C5 C6 H6 121.8(10) ?
C7 C6 H6 117.8(10) ?
C2 C7 C6 118.29(16) ?
C2 C7 C8 118.51(15) ?
C6 C7 C8 123.20(15) ?
C9 C8 C7 121.43(16) ?
C9 C8 H8 120.1(9) ?
C7 C8 H8 118.4(9) ?
C8 C9 O2 120.64(16) ?
C8 C9 C10 128.90(16) ?
O2 C9 C10 110.46(14) ?
C9 C10 C11 114.96(15) ?
C9 C10 H10A 107.7(9) ?
C11 C10 H10A 110.2(8) ?
C9 C10 H10B 109.8(9) ?
C11 C10 H10B 109.3(9) ?
H10A C10 H10B 104.4(13) ?
C12 C11 C10 113.25(16) ?
C12 C11 H11A 108.8(9) ?
C10 C11 H11A 111.1(9) ?
C12 C11 H11B 108.5(9) ?
C10 C11 H11B 110.7(8) ?
H11A C11 H11B 104.2(12) ?
C13 C12 C11 112.52(18) ?
C13 C12 H12A 110.6(11) ?
C11 C12 H12A 107.2(11) ?
C13 C12 H12B 112.3(10) ?
C11 C12 H12B 107.4(10) ?
H12A C12 H12B 106.5(15) ?
C12 C13 H13A 110.8(14) ?
C12 C13 H13B 111.5(12) ?
H13A C13 H13B 105.1(19) ?
C12 C13 H13C 110.5(11) ?
H13A C13 H13C 106.7(17) ?
H13B C13 H13C 112.0(17) ?

loop_
_geom_bond_atom_site_label_1
_geom_bond_atom_site_label_2
_geom_bond_distance
_geom_bond_publ_flag
O1 C1 1.2079(18) n
O2 C1 1.374(2) n
O2 C9 1.3899(18) n
C1 C2 1.460(2) ?
C2 C7 1.397(2) ?
C2 C3 1.398(2) ?
C3 C4 1.365(2) ?
C3 H3 0.960(17) ?
C4 C5 1.381(2) ?
C4 H4 0.963(16) ?
C5 C6 1.370(2) ?
C5 H5 0.947(18) ?
C6 C7 1.398(2) ?
C6 H6 0.935(15) ?
C7 C8 1.435(2) ?
C8 C9 1.323(2) ?
C8 H8 0.949(14) ?
C9 C10 1.487(2) ?
C10 C11 1.516(2) ?
C10 H10A 0.994(16) ?
C10 H10B 0.993(17) ?
C11 C12 1.514(3) ?
C11 H11A 0.996(16) ?
C11 H11B 1.018(16) ?
C12 C13 1.509(3) ?
C12 H12A 0.934(18) ?
C12 H12B 0.998(19) ?
C13 H13A 0.97(2) ?
C13 H13B 1.02(2) ?
C13 H13C 0.97(2) ?

loop_
_geom_hbond_atom_site_label_D
_geom_hbond_atom_site_label_H
_geom_hbond_atom_site_label_A
_geom_hbond_site_symmetry_A
_geom_hbond_distance_DH
_geom_hbond_distance_HA
_geom_hbond_distance_DA
_geom_hbond_angle_DHA
_geom_hbond_publ_flag
C3 H3 O1 3_554 0.952(18) 2.584(18) 3.363(2) 139.2(13) yes
C5 H5 O1 2_544 0.949(19) 2.496(19) 3.397(2) 158.5(13) yes

loop_
_geom_torsion_atom_site_label_1
_geom_torsion_atom_site_label_2
_geom_torsion_atom_site_label_3
_geom_torsion_atom_site_label_4
_geom_torsion
_geom_torsion_publ_flag
C9 O2 C1 O1 -179.52(14) ?
C9 O2 C1 C2 -0.4(2) ?
O1 C1 C2 C7 178.47(17) ?
O2 C1 C2 C7 -0.5(2) ?
O1 C1 C2 C3 -1.8(3) ?
O2 C1 C2 C3 179.20(14) ?
C7 C2 C3 C4 -1.0(2) ?
C1 C2 C3 C4 179.31(15) ?
C2 C3 C4 C5 0.5(3) ?
C3 C4 C5 C6 0.2(3) ?
C4 C5 C6 C7 -0.3(3) ?
C3 C2 C7 C6 0.8(2) ?
C1 C2 C7 C6 -179.50(14) ?
C3 C2 C7 C8 -179.17(15) ?
C1 C2 C7 C8 0.5(2) ?
C5 C6 C7 C2 -0.1(2) ?
C5 C6 C7 C8 179.83(16) ?
C2 C7 C8 C9 0.4(2) ?
C6 C7 C8 C9 -179.56(15) ?
C7 C8 C9 O2 -1.4(2) ?
C7 C8 C9 C10 178.95(16) ?
C1 O2 C9 C8 1.4(2) ?
C1 O2 C9 C10 -178.86(14) ?
C8 C9 C10 C11 -0.2(3) ?
O2 C9 C10 C11 -179.87(15) n
C9 C10 C11 C12 179.66(18) ?
C10 C11 C12 C13 -179.5(2) ?

loop_
_cod_related_entry_id
_cod_related_entry_database
_cod_related_entry_code
1 ChemSpider 9074950
